data_4514202
loop_
_publ_author_name
'Jiang, Fei'
'Zhao, Dan'
'Yang, Xue'
'Yuan, Fu-Ru'
'Mei, Guang-Jian'
'Shi, Feng'

_publ_section_title
;
 Catalyst-Controlled Chemoselective and Enantioselective Reactions of
 Tryptophols with Isatin-Derived Imines
;
_journal_issue 10
_journal_name_full 'ACS Catalysis'
_journal_page_first 6984
_journal_paper_doi 10.1021/acscatal.7b02279
_journal_volume 7
_journal_year 2017
_chemical_formula_moiety 'C30 H30 Cl N3 O4'
_chemical_formula_sum 'C30 H30 Cl N3 O4'
_chemical_formula_weight 532.02
_space_group_crystal_system triclinic
_space_group_IT_number 2
_space_group_name_Hall '-P 1'
_space_group_name_H-M_alt 'P -1'
_symmetry_space_group_name_Hall '-P 1'
_symmetry_space_group_name_H-M 'P -1'
_atom_sites_solution_hydrogens geom
_atom_sites_solution_primary direct
_audit_creation_date 2016-09-23
_audit_creation_method
;
Olex2 1.2
(compiled 2016.02.19 svn.r3266 for OlexSys, GUI svn.r5227)
;
_cell_angle_alpha 78.547(9)
_cell_angle_beta 72.894(9)
_cell_angle_gamma 89.686(9)
_cell_formula_units_Z 2
_cell_length_a 9.6201(10)
_cell_length_b 10.3131(12)
_cell_length_c 14.6525(17)
_cell_measurement_reflns_used 1153
_cell_measurement_temperature 296
_cell_measurement_theta_max 64.692
_cell_measurement_theta_min 3.225
_cell_volume 1359.6(3)
_computing_cell_refinement 'SAINT v7.68A (Bruker, 2009)'
_computing_data_reduction 'SAINT v7.68A (Bruker, 2009)'
_computing_molecular_graphics 'Olex2 (Dolomanov et al., 2009)'
_computing_publication_material 'Olex2 (Dolomanov et al., 2009)'
_computing_structure_refinement 'ShelXL (Sheldrick, 2015)'
_computing_structure_solution 'ShelXS (Sheldrick, 2008)'
_diffrn_ambient_temperature 296
_diffrn_measured_fraction_theta_full 0.940
_diffrn_measured_fraction_theta_max 0.940
_diffrn_measurement_device_type 'Bruker APEX-II CCD'
_diffrn_measurement_method '\f and \w scans'
_diffrn_radiation_monochromator graphite
_diffrn_radiation_type CuK\a
_diffrn_radiation_wavelength 1.54178
_diffrn_reflns_av_R_equivalents 0.0658
_diffrn_reflns_av_unetI/netI 0.0934
_diffrn_reflns_Laue_measured_fraction_full 0.940
_diffrn_reflns_Laue_measured_fraction_max 0.940
_diffrn_reflns_limit_h_max 10
_diffrn_reflns_limit_h_min -10
_diffrn_reflns_limit_k_max 10
_diffrn_reflns_limit_k_min -11
_diffrn_reflns_limit_l_max 16
_diffrn_reflns_limit_l_min -16
_diffrn_reflns_number 7164
_diffrn_reflns_point_group_measured_fraction_full 0.940
_diffrn_reflns_point_group_measured_fraction_max 0.940
_diffrn_reflns_theta_full 60.991
_diffrn_reflns_theta_max 60.991
_diffrn_reflns_theta_min 3.225
_diffrn_standards_number 0
_exptl_absorpt_coefficient_mu 1.573
_exptl_absorpt_correction_T_max 0.7528
_exptl_absorpt_correction_T_min 0.5427
_exptl_absorpt_correction_type multi-scan
_exptl_absorpt_process_details
;
SADABS-2008/1 (Bruker,2008) was used for absorption correction.
wR2(int) was 0.1271 before and 0.0598 after correction.
The Ratio of minimum to maximum transmission is 0.7209.
The \l/2 correction factor is 0.0015.
;
_exptl_crystal_colour colourless
_exptl_crystal_density_diffrn 1.300
_exptl_crystal_description block
_exptl_crystal_F_000 560
_exptl_crystal_size_max 0.05
_exptl_crystal_size_mid 0.03
_exptl_crystal_size_min 0.02
_refine_diff_density_max 0.438
_refine_diff_density_min -0.736
_refine_diff_density_rms 0.104
_refine_ls_extinction_method none
_refine_ls_goodness_of_fit_ref 1.044
_refine_ls_hydrogen_treatment constr
_refine_ls_matrix_type full
_refine_ls_number_parameters 346
_refine_ls_number_reflns 3898
_refine_ls_number_restraints 0
_refine_ls_restrained_S_all 1.044
_refine_ls_R_factor_all 0.1051
_refine_ls_R_factor_gt 0.0820
_refine_ls_shift/su_max 0.001
_refine_ls_shift/su_mean 0.000
_refine_ls_structure_factor_coef Fsqd
_refine_ls_weighting_details 'w=1/[\s^2^(Fo^2^)+(0.1588P)^2^] where P=(Fo^2^+2Fc^2^)/3'
_refine_ls_weighting_scheme calc
_refine_ls_wR_factor_gt 0.2112
_refine_ls_wR_factor_ref 0.2377
_reflns_Friedel_coverage 0.000
_reflns_number_gt 2831
_reflns_number_total 3898
_reflns_threshold_expression 'I > 2\s(I)'
_cod_data_source_file cs7b02279_si_003.cif
_cod_data_source_block cu_dm16600_0m
_cod_depositor_comments 'Adding full bibliography for 4514201--4514202.cif.'
_cod_database_code 4514202
_shelx_space_group_comment
;
The symmetry employed for this shelxl refinement is uniquely defined
by the following loop, which should always be used as a source of
symmetry information in preference to the above space-group names.
They are only intended as comments.
;
_shelx_estimated_absorpt_t_max 0.969
_shelx_estimated_absorpt_t_min 0.925
_olex2_refinement_description
;
1. Fixed Uiso
 At 1.2 times of:
  All C(H) groups, All C(H,H) groups, All N(H) groups
 At 1.5 times of:
  All C(H,H,H) groups
2.a Secondary CH2 refined with riding coordinates:
 C9(H9A,H9B), C21(H21A,H21B), C22(H22A,H22B)
2.b Aromatic/amide H refined with riding coordinates:
 N2(H2), N3(H3), C4(H4), C5(H5), C6(H6), C7(H7), C11(H11), C12(H12), C13(H13),
 C14(H14), C15(H15), C24(H24), C26(H26), C27(H27), C29(H29)
2.c Idealised Me refined as rotating group:
 C18(H18A,H18B,H18C), C19(H19A,H19B,H19C), C20(H20A,H20B,H20C)
;
_shelx_shelxl_version_number 2014/7
_olex2_submission_special_instructions 'No special instructions were received'

loop_
_space_group_symop_operation_xyz
'x, y, z'
'-x, -y, -z'

loop_
_atom_site_label
_atom_site_type_symbol
_atom_site_fract_x
_atom_site_fract_y
_atom_site_fract_z
_atom_site_U_iso_or_equiv
_atom_site_adp_type
_atom_site_occupancy
_atom_site_site_symmetry_order
_atom_site_calc_flag
_atom_site_refinement_flags_posn
Cl1 Cl 0.5743(2) 0.5819(2) 0.07081(12) 0.1234(9) Uani 1 1 d .
O1 O 1.7005(3) 0.8801(3) -0.5092(2) 0.0461(7) Uani 1 1 d .
O2 O 1.3978(3) 0.8032(3) -0.46284(18) 0.0386(6) Uani 1 1 d .
O3 O 1.6412(3) 0.9249(3) -0.74692(19) 0.0439(7) Uani 1 1 d .
O4 O 1.5226(3) 1.1156(3) -0.7432(2) 0.0506(7) Uani 1 1 d .
N1 N 1.6987(3) 0.6938(3) -0.5726(2) 0.0381(7) Uani 1 1 d .
N2 N 1.4691(3) 0.9470(3) -0.6121(2) 0.0412(7) Uani 1 1 d .
H2 H 1.4024 0.9918 -0.5811 0.049 Uiso 1 1 calc R
N3 N 0.7737(4) 0.7984(4) -0.2956(3) 0.0531(9) Uani 1 1 d .
H3 H 0.6949 0.8155 -0.3110 0.064 Uiso 1 1 calc R
C1 C 1.6437(4) 0.8044(4) -0.5443(3) 0.0364(8) Uani 1 1 d .
C2 C 1.4896(4) 0.8176(4) -0.5596(3) 0.0370(8) Uani 1 1 d .
C3 C 1.4791(4) 0.7016(4) -0.6069(3) 0.0386(8) Uani 1 1 d .
C4 C 1.3733(4) 0.6578(4) -0.6406(3) 0.0440(9) Uani 1 1 d .
H4 H 1.2914 0.7059 -0.6410 0.053 Uiso 1 1 calc R
C5 C 1.3906(5) 0.5398(4) -0.6742(3) 0.0514(10) Uani 1 1 d .
H5 H 1.3188 0.5081 -0.6962 0.062 Uiso 1 1 calc R
C6 C 1.5140(5) 0.4691(4) -0.6750(3) 0.0498(10) Uani 1 1 d .
H6 H 1.5230 0.3897 -0.6967 0.060 Uiso 1 1 calc R
C7 C 1.6234(4) 0.5148(4) -0.6443(3) 0.0458(9) Uani 1 1 d .
H7 H 1.7074 0.4689 -0.6469 0.055 Uiso 1 1 calc R
C8 C 1.6046(4) 0.6301(4) -0.6096(3) 0.0368(8) Uani 1 1 d .
C9 C 1.8403(4) 0.6478(4) -0.5635(3) 0.0434(9) Uani 1 1 d .
H9A H 1.8349 0.5518 -0.5474 0.052 Uiso 1 1 calc R
H9B H 1.8604 0.6796 -0.5104 0.052 Uiso 1 1 calc R
C10 C 1.9636(4) 0.6954(4) -0.6561(3) 0.0429(9) Uani 1 1 d .
C11 C 2.0170(4) 0.8269(5) -0.6814(3) 0.0527(10) Uani 1 1 d .
H11 H 1.9771 0.8845 -0.6404 0.063 Uiso 1 1 calc R
C12 C 2.1279(5) 0.8734(5) -0.7659(4) 0.0667(13) Uani 1 1 d .
H12 H 2.1625 0.9615 -0.7818 0.080 Uiso 1 1 calc R
C13 C 2.1881(5) 0.7867(6) -0.8277(4) 0.0693(14) Uani 1 1 d .
H13 H 2.2633 0.8172 -0.8848 0.083 Uiso 1 1 calc R
C14 C 2.1363(5) 0.6577(6) -0.8041(4) 0.0681(14) Uani 1 1 d .
H14 H 2.1753 0.6005 -0.8457 0.082 Uiso 1 1 calc R
C15 C 2.0258(5) 0.6119(5) -0.7184(4) 0.0557(11) Uani 1 1 d .
H15 H 1.9927 0.5233 -0.7023 0.067 Uiso 1 1 calc R
C16 C 1.5437(4) 1.0050(4) -0.7046(3) 0.0405(9) Uani 1 1 d .
C17 C 1.7086(4) 0.9493(4) -0.8536(3) 0.0467(10) Uani 1 1 d .
C18 C 1.7966(5) 0.8281(5) -0.8655(3) 0.0619(12) Uani 1 1 d .
H18A H 1.8653 0.8238 -0.8291 0.093 Uiso 1 1 calc GR
H18B H 1.8479 0.8339 -0.9333 0.093 Uiso 1 1 calc GR
H18C H 1.7324 0.7499 -0.8417 0.093 Uiso 1 1 calc GR
C19 C 1.8073(6) 1.0751(5) -0.8866(4) 0.0700(14) Uani 1 1 d .
H19A H 1.7504 1.1491 -0.8718 0.105 Uiso 1 1 calc GR
H19B H 1.8538 1.0893 -0.9557 0.105 Uiso 1 1 calc GR
H19C H 1.8801 1.0663 -0.8531 0.105 Uiso 1 1 calc GR
C20 C 1.5916(6) 0.9545(6) -0.9032(4) 0.0700(14) Uani 1 1 d .
H20A H 1.5208 0.8821 -0.8704 0.105 Uiso 1 1 calc GR
H20B H 1.6343 0.9478 -0.9700 0.105 Uiso 1 1 calc GR
H20C H 1.5449 1.0368 -0.9008 0.105 Uiso 1 1 calc GR
C21 C 1.2434(4) 0.7936(4) -0.4484(3) 0.0406(9) Uani 1 1 d .
H21A H 1.2140 0.7089 -0.4582 0.049 Uiso 1 1 calc R
H21B H 1.2156 0.8639 -0.4933 0.049 Uiso 1 1 calc R
C22 C 1.1746(4) 0.8071(4) -0.3445(3) 0.0455(9) Uani 1 1 d .
H22A H 1.2145 0.7430 -0.3023 0.055 Uiso 1 1 calc R
H22B H 1.2015 0.8947 -0.3382 0.055 Uiso 1 1 calc R
C23 C 1.0113(4) 0.7874(4) -0.3094(3) 0.0400(8) Uani 1 1 d .
C24 C 0.9128(4) 0.8287(4) -0.3576(3) 0.0477(10) Uani 1 1 d .
H24 H 0.9361 0.8711 -0.4229 0.057 Uiso 1 1 calc R
C25 C 0.9288(4) 0.7267(4) -0.2118(3) 0.0422(9) Uani 1 1 d .
C26 C 0.9646(5) 0.6654(4) -0.1288(3) 0.0552(11) Uani 1 1 d .
H26 H 1.0615 0.6555 -0.1308 0.066 Uiso 1 1 calc R
C27 C 0.8535(7) 0.6191(5) -0.0430(3) 0.0698(14) Uani 1 1 d .
H27 H 0.8755 0.5767 0.0128 0.084 Uiso 1 1 calc R
C28 C 0.7084(6) 0.6363(6) -0.0408(4) 0.0717(15) Uani 1 1 d .
C29 C 0.6677(5) 0.6935(5) -0.1202(4) 0.0662(14) Uani 1 1 d .
H29 H 0.5704 0.7029 -0.1173 0.079 Uiso 1 1 calc R
C30 C 0.7809(4) 0.7374(4) -0.2066(3) 0.0470(10) Uani 1 1 d .

loop_
_atom_site_aniso_label
_atom_site_aniso_U_11
_atom_site_aniso_U_22
_atom_site_aniso_U_33
_atom_site_aniso_U_23
_atom_site_aniso_U_13
_atom_site_aniso_U_12
Cl1 0.1178(14) 0.1570(18) 0.0601(9) -0.0327(9) 0.0353(9) -0.0819(13)
O1 0.0300(13) 0.0527(16) 0.0545(16) -0.0211(13) -0.0043(12) 0.0087(12)
O2 0.0241(12) 0.0506(15) 0.0342(13) -0.0072(11) 0.0008(10) 0.0073(10)
O3 0.0341(13) 0.0516(15) 0.0364(14) -0.0055(11) 0.0015(11) 0.0114(11)
O4 0.0416(15) 0.0510(17) 0.0464(16) 0.0025(13) -0.0021(12) 0.0120(12)
N1 0.0242(14) 0.0412(17) 0.0451(17) -0.0103(14) -0.0038(12) 0.0092(13)
N2 0.0321(15) 0.0446(18) 0.0390(17) -0.0076(13) 0.0005(13) 0.0119(13)
N3 0.0266(16) 0.064(2) 0.064(2) -0.0102(18) -0.0077(15) 0.0012(15)
C1 0.0222(16) 0.042(2) 0.0366(19) -0.0065(16) 0.0032(14) 0.0018(15)
C2 0.0273(17) 0.046(2) 0.0311(18) -0.0043(15) -0.0012(14) 0.0081(15)
C3 0.0302(18) 0.044(2) 0.0318(18) -0.0031(15) 0.0024(14) 0.0039(15)
C4 0.0350(19) 0.053(2) 0.040(2) -0.0075(17) -0.0065(16) 0.0080(16)
C5 0.048(2) 0.059(3) 0.047(2) -0.0126(19) -0.0111(18) -0.0020(19)
C6 0.053(2) 0.042(2) 0.053(2) -0.0141(18) -0.0111(19) 0.0036(18)
C7 0.042(2) 0.041(2) 0.049(2) -0.0093(17) -0.0064(17) 0.0092(17)
C8 0.0302(17) 0.0393(19) 0.0323(18) -0.0034(15) 0.0009(14) 0.0073(15)
C9 0.0299(18) 0.049(2) 0.051(2) -0.0133(18) -0.0110(16) 0.0164(16)
C10 0.0262(17) 0.050(2) 0.053(2) -0.0132(18) -0.0105(16) 0.0095(15)
C11 0.034(2) 0.057(2) 0.064(3) -0.019(2) -0.0073(19) 0.0075(18)
C12 0.044(2) 0.069(3) 0.075(3) 0.000(3) -0.009(2) -0.010(2)
C13 0.038(2) 0.097(4) 0.060(3) -0.009(3) -0.001(2) -0.001(2)
C14 0.041(2) 0.095(4) 0.065(3) -0.033(3) -0.001(2) 0.007(2)
C15 0.037(2) 0.062(3) 0.066(3) -0.025(2) -0.006(2) 0.0103(19)
C16 0.0272(17) 0.048(2) 0.041(2) -0.0048(17) -0.0045(15) 0.0049(15)
C17 0.038(2) 0.062(3) 0.032(2) -0.0089(17) 0.0003(16) -0.0005(18)
C18 0.053(3) 0.079(3) 0.051(3) -0.030(2) 0.000(2) 0.015(2)
C19 0.062(3) 0.076(3) 0.049(3) -0.006(2) 0.015(2) -0.020(2)
C20 0.059(3) 0.095(4) 0.061(3) -0.019(3) -0.024(2) 0.006(3)
C21 0.0244(17) 0.050(2) 0.039(2) -0.0072(16) 0.0019(14) 0.0035(15)
C22 0.0279(18) 0.062(2) 0.041(2) -0.0145(18) 0.0009(16) 0.0061(17)
C23 0.0263(18) 0.046(2) 0.041(2) -0.0112(16) 0.0016(15) 0.0037(15)
C24 0.036(2) 0.052(2) 0.047(2) -0.0031(18) -0.0044(17) -0.0022(17)
C25 0.0297(18) 0.044(2) 0.047(2) -0.0136(17) 0.0006(16) -0.0007(16)
C26 0.052(2) 0.057(3) 0.050(3) -0.008(2) -0.008(2) -0.005(2)
C27 0.087(4) 0.073(3) 0.039(2) -0.004(2) -0.009(2) -0.024(3)
C28 0.069(3) 0.078(3) 0.052(3) -0.016(2) 0.008(2) -0.033(3)
C29 0.045(2) 0.070(3) 0.068(3) -0.026(3) 0.015(2) -0.021(2)
C30 0.032(2) 0.049(2) 0.052(2) -0.0177(18) 0.0043(17) -0.0034(17)

loop_
_atom_type_symbol
_atom_type_description
_atom_type_scat_dispersion_real
_atom_type_scat_dispersion_imag
_atom_type_scat_source
C C 0.0181 0.0091 'International Tables Vol C Tables 4.2.6.8 and 6.1.1.4'
H H 0.0000 0.0000 'International Tables Vol C Tables 4.2.6.8 and 6.1.1.4'
Cl Cl 0.3639 0.7018 'International Tables Vol C Tables 4.2.6.8 and 6.1.1.4'
N N 0.0311 0.0180 'International Tables Vol C Tables 4.2.6.8 and 6.1.1.4'
O O 0.0492 0.0322 'International Tables Vol C Tables 4.2.6.8 and 6.1.1.4'

loop_
_geom_angle_atom_site_label_1
_geom_angle_atom_site_label_2
_geom_angle_atom_site_label_3
_geom_angle
C2 O2 C21 116.9(3)
C16 O3 C17 121.8(3)
C1 N1 C8 111.8(3)
C1 N1 C9 122.4(3)
C8 N1 C9 125.8(3)
C2 N2 H2 116.6
C16 N2 H2 116.6
C16 N2 C2 126.8(3)
C24 N3 H3 125.5
C30 N3 H3 125.5
C30 N3 C24 109.0(3)
O1 C1 N1 126.6(3)
O1 C1 C2 125.3(3)
N1 C1 C2 108.1(3)
O2 C2 N2 107.3(3)
O2 C2 C1 101.9(3)
O2 C2 C3 114.5(3)
N2 C2 C1 113.5(3)
N2 C2 C3 116.7(3)
C3 C2 C1 102.1(3)
C4 C3 C2 132.2(3)
C4 C3 C8 120.0(4)
C8 C3 C2 107.7(3)
C3 C4 H4 120.6
C3 C4 C5 118.7(4)
C5 C4 H4 120.6
C4 C5 H5 119.7
C6 C5 C4 120.6(4)
C6 C5 H5 119.7
C5 C6 H6 119.5
C7 C6 C5 121.0(4)
C7 C6 H6 119.5
C6 C7 H7 120.9
C8 C7 C6 118.1(4)
C8 C7 H7 120.9
C3 C8 N1 110.2(3)
C7 C8 N1 128.3(3)
C7 C8 C3 121.4(4)
N1 C9 H9A 109.1
N1 C9 H9B 109.1
N1 C9 C10 112.4(3)
H9A C9 H9B 107.9
C10 C9 H9A 109.1
C10 C9 H9B 109.1
C11 C10 C9 120.0(4)
C15 C10 C9 121.9(4)
C15 C10 C11 118.0(4)
C10 C11 H11 119.4
C12 C11 C10 121.3(5)
C12 C11 H11 119.4
C11 C12 H12 120.3
C11 C12 C13 119.4(5)
C13 C12 H12 120.3
C12 C13 H13 120.0
C14 C13 C12 120.0(5)
C14 C13 H13 120.0
C13 C14 H14 120.0
C13 C14 C15 120.0(5)
C15 C14 H14 120.0
C10 C15 H15 119.4
C14 C15 C10 121.3(5)
C14 C15 H15 119.4
O3 C16 N2 111.4(3)
O4 C16 O3 125.4(4)
O4 C16 N2 123.2(4)
O3 C17 C18 101.9(3)
O3 C17 C19 109.5(4)
O3 C17 C20 109.6(3)
C18 C17 C19 111.0(4)
C20 C17 C18 111.4(4)
C20 C17 C19 112.9(4)
C17 C18 H18A 109.5
C17 C18 H18B 109.5
C17 C18 H18C 109.5
H18A C18 H18B 109.5
H18A C18 H18C 109.5
H18B C18 H18C 109.5
C17 C19 H19A 109.5
C17 C19 H19B 109.5
C17 C19 H19C 109.5
H19A C19 H19B 109.5
H19A C19 H19C 109.5
H19B C19 H19C 109.5
C17 C20 H20A 109.5
C17 C20 H20B 109.5
C17 C20 H20C 109.5
H20A C20 H20B 109.5
H20A C20 H20C 109.5
H20B C20 H20C 109.5
O2 C21 H21A 110.8
O2 C21 H21B 110.8
O2 C21 C22 105.0(3)
H21A C21 H21B 108.8
C22 C21 H21A 110.8
C22 C21 H21B 110.8
C21 C22 H22A 108.6
C21 C22 H22B 108.6
H22A C22 H22B 107.6
C23 C22 C21 114.6(3)
C23 C22 H22A 108.6
C23 C22 H22B 108.6
C24 C23 C22 129.2(4)
C24 C23 C25 106.4(3)
C25 C23 C22 124.3(3)
N3 C24 H24 125.0
C23 C24 N3 109.9(4)
C23 C24 H24 125.0
C26 C25 C23 134.4(4)
C26 C25 C30 118.9(4)
C30 C25 C23 106.7(3)
C25 C26 H26 120.5
C27 C26 C25 119.0(4)
C27 C26 H26 120.5
C26 C27 H27 120.1
C26 C27 C28 119.9(5)
C28 C27 H27 120.1
C27 C28 Cl1 117.5(4)
C29 C28 Cl1 119.1(4)
C29 C28 C27 123.4(5)
C28 C29 H29 122.0
C28 C29 C30 116.1(5)
C30 C29 H29 122.0
N3 C30 C25 108.0(3)
N3 C30 C29 129.2(4)
C29 C30 C25 122.8(4)

loop_
_geom_bond_atom_site_label_1
_geom_bond_atom_site_label_2
_geom_bond_distance
Cl1 C28 1.748(5)
O1 C1 1.226(5)
O2 C2 1.412(4)
O2 C21 1.439(4)
O3 C16 1.342(5)
O3 C17 1.475(5)
O4 C16 1.212(5)
N1 C1 1.343(5)
N1 C8 1.409(5)
N1 C9 1.474(4)
N2 H2 0.8600
N2 C2 1.445(5)
N2 C16 1.349(5)
N3 H3 0.8600
N3 C24 1.375(5)
N3 C30 1.352(6)
C1 C2 1.565(5)
C2 C3 1.514(6)
C3 C4 1.368(6)
C3 C8 1.406(5)
C4 H4 0.9300
C4 C5 1.392(6)
C5 H5 0.9300
C5 C6 1.388(6)
C6 H6 0.9300
C6 C7 1.379(6)
C7 H7 0.9300
C7 C8 1.374(6)
C9 H9A 0.9700
C9 H9B 0.9700
C9 C10 1.512(5)
C10 C11 1.392(6)
C10 C15 1.385(7)
C11 H11 0.9300
C11 C12 1.375(7)
C12 H12 0.9300
C12 C13 1.400(8)
C13 H13 0.9300
C13 C14 1.365(8)
C14 H14 0.9300
C14 C15 1.384(7)
C15 H15 0.9300
C17 C18 1.516(6)
C17 C19 1.521(6)
C17 C20 1.504(6)
C18 H18A 0.9600
C18 H18B 0.9600
C18 H18C 0.9600
C19 H19A 0.9600
C19 H19B 0.9600
C19 H19C 0.9600
C20 H20A 0.9600
C20 H20B 0.9600
C20 H20C 0.9600
C21 H21A 0.9700
C21 H21B 0.9700
C21 C22 1.505(5)
C22 H22A 0.9700
C22 H22B 0.9700
C22 C23 1.504(5)
C23 C24 1.359(6)
C23 C25 1.431(5)
C24 H24 0.9300
C25 C26 1.391(6)
C25 C30 1.407(6)
C26 H26 0.9300
C26 C27 1.389(7)
C27 H27 0.9300
C27 C28 1.397(8)
C28 C29 1.360(8)
C29 H29 0.9300
C29 C30 1.400(6)

loop_
_geom_torsion_atom_site_label_1
_geom_torsion_atom_site_label_2
_geom_torsion_atom_site_label_3
_geom_torsion_atom_site_label_4
_geom_torsion
Cl1 C28 C29 C30 178.6(4)
O1 C1 C2 O2 -62.9(4)
O1 C1 C2 N2 52.1(5)
O1 C1 C2 C3 178.6(3)
O2 C2 C3 C4 72.2(5)
O2 C2 C3 C8 -105.3(3)
O2 C21 C22 C23 -174.6(3)
N1 C1 C2 O2 114.8(3)
N1 C1 C2 N2 -130.3(3)
N1 C1 C2 C3 -3.8(4)
N1 C9 C10 C11 74.7(5)
N1 C9 C10 C15 -104.6(4)
N2 C2 C3 C4 -54.3(5)
N2 C2 C3 C8 128.3(3)
C1 N1 C8 C3 0.3(4)
C1 N1 C8 C7 -179.3(4)
C1 N1 C9 C10 -94.4(4)
C1 C2 C3 C4 -178.6(4)
C1 C2 C3 C8 3.9(3)
C2 O2 C21 C22 -168.9(3)
C2 N2 C16 O3 2.1(5)
C2 N2 C16 O4 -178.2(4)
C2 C3 C4 C5 -175.1(4)
C2 C3 C8 N1 -2.9(4)
C2 C3 C8 C7 176.8(3)
C3 C4 C5 C6 -1.1(6)
C4 C3 C8 N1 179.3(3)
C4 C3 C8 C7 -1.1(5)
C4 C5 C6 C7 -1.1(6)
C5 C6 C7 C8 2.1(6)
C6 C7 C8 N1 178.5(3)
C6 C7 C8 C3 -1.1(6)
C8 N1 C1 O1 179.9(3)
C8 N1 C1 C2 2.3(4)
C8 N1 C9 C10 86.3(4)
C8 C3 C4 C5 2.1(5)
C9 N1 C1 O1 0.5(6)
C9 N1 C1 C2 -177.1(3)
C9 N1 C8 C3 179.7(3)
C9 N1 C8 C7 0.1(6)
C9 C10 C11 C12 -179.1(4)
C9 C10 C15 C14 178.4(4)
C10 C11 C12 C13 0.0(7)
C11 C10 C15 C14 -1.0(6)
C11 C12 C13 C14 0.3(8)
C12 C13 C14 C15 -1.0(8)
C13 C14 C15 C10 1.3(7)
C15 C10 C11 C12 0.3(6)
C16 O3 C17 C18 -174.9(3)
C16 O3 C17 C19 67.5(5)
C16 O3 C17 C20 -56.8(5)
C16 N2 C2 O2 174.6(3)
C16 N2 C2 C1 62.9(5)
C16 N2 C2 C3 -55.4(5)
C17 O3 C16 O4 -15.8(6)
C17 O3 C16 N2 163.8(3)
C21 O2 C2 N2 68.1(4)
C21 O2 C2 C1 -172.4(3)
C21 O2 C2 C3 -63.1(4)
C21 C22 C23 C24 -39.8(6)
C21 C22 C23 C25 145.1(4)
C22 C23 C24 N3 -175.2(4)
C22 C23 C25 C26 -4.6(7)
C22 C23 C25 C30 175.0(4)
C23 C25 C26 C27 178.3(5)
C23 C25 C30 N3 1.1(5)
C23 C25 C30 C29 -177.1(4)
C24 N3 C30 C25 -0.8(5)
C24 N3 C30 C29 177.3(5)
C24 C23 C25 C26 179.4(5)
C24 C23 C25 C30 -1.0(5)
C25 C23 C24 N3 0.6(5)
C25 C26 C27 C28 -1.0(8)
C26 C25 C30 N3 -179.2(4)
C26 C25 C30 C29 2.5(6)
C26 C27 C28 Cl1 -177.4(4)
C26 C27 C28 C29 2.1(8)
C27 C28 C29 C30 -0.9(8)
C28 C29 C30 N3 -179.3(4)
C28 C29 C30 C25 -1.5(7)
C30 N3 C24 C23 0.1(5)
C30 C25 C26 C27 -1.3(6)
